data_4330827
loop_
_publ_author_name
'Weiting Yang'
'Hong-Yue Wu'
'Run-Xue Wang'
'Qing-Jiang Pan'
'Zhong-Ming Sun'
'Hongjie Zhang'

_publ_contact_author_address
;
 State Key Laboratory of Rare Earth Resource Utilization,
 Changchun Institute of Applied Chemistry, Chinese Academy of Sciences,
 5625 Renmin Street, Changchun, Jilin 130022, P.R. China.
;
_publ_contact_author_email szm@ciac.jl.cn
_publ_contact_author_name
;
Prof Z. M. Sun
;
_publ_section_title
;
 From 1D Chain to 3D Framework Uranyl Diphosphonates: Syntheses, Crystal
 Structures, and Selective Ion Exchange
;
_journal_name_full 'Inorganic Chemistry'
_journal_page_first 11458
_journal_page_last 11465
_journal_paper_doi 10.1021/ic301183h
_journal_volume 51
_journal_year 2012
_chemical_formula_sum 'C2 H7.45 Cs0.14 O13.23 P2 U1.5'
_chemical_formula_weight 680.34
_chemical_name_systematic
; 
 ? 
;
_space_group_IT_number 36
_symmetry_cell_setting orthorhombic
_symmetry_space_group_name_Hall 'C 2c -2'
_symmetry_space_group_name_H-M 'C m c 21'
_atom_sites_solution_hydrogens geom
_atom_sites_solution_primary direct
_atom_sites_solution_secondary difmap
_audit_creation_method SHELXL-97
_cell_angle_alpha 90.00
_cell_angle_beta 90.00
_cell_angle_gamma 90.00
_cell_formula_units_Z 8
_cell_length_a 18.6630(13)
_cell_length_b 17.8829(12)
_cell_length_c 9.5330(7)
_cell_measurement_temperature 273(2)
_cell_volume 3181.6(4)
_computing_structure_refinement 'SHELXL-97 (Sheldrick, 1997)'
_computing_structure_solution 'SHELXS-97 (Sheldrick, 1990)'
_diffrn_ambient_temperature 273(2)
_diffrn_measured_fraction_theta_full 0.999
_diffrn_measured_fraction_theta_max 0.999
_diffrn_radiation_monochromator graphite
_diffrn_radiation_source 'fine-focus sealed tube'
_diffrn_radiation_type MoK\a
_diffrn_radiation_wavelength 0.71073
_diffrn_reflns_av_R_equivalents 0.0444
_diffrn_reflns_av_sigmaI/netI 0.0617
_diffrn_reflns_limit_h_max 23
_diffrn_reflns_limit_h_min -21
_diffrn_reflns_limit_k_max 22
_diffrn_reflns_limit_k_min -20
_diffrn_reflns_limit_l_max 11
_diffrn_reflns_limit_l_min -10
_diffrn_reflns_number 8664
_diffrn_reflns_theta_full 26.09
_diffrn_reflns_theta_max 26.09
_diffrn_reflns_theta_min 1.58
_exptl_absorpt_coefficient_mu 15.831
_exptl_absorpt_correction_type multi-scan
_exptl_absorpt_process_details sadabs
_exptl_crystal_colour yellow
_exptl_crystal_density_diffrn 2.841
_exptl_crystal_description block
_exptl_crystal_F_000 2406
_exptl_crystal_size_max 0.3
_exptl_crystal_size_mid 0.28
_exptl_crystal_size_min 0.1
_refine_diff_density_max 2.399
_refine_diff_density_min -1.657
_refine_diff_density_rms 0.390
_refine_ls_abs_structure_details 'Flack H D (1983), Acta Cryst. A39, 876-881'
_refine_ls_abs_structure_Flack 0.013(16)
_refine_ls_extinction_method none
_refine_ls_goodness_of_fit_ref 1.083
_refine_ls_hydrogen_treatment constr
_refine_ls_matrix_type full
_refine_ls_number_parameters 174
_refine_ls_number_reflns 3029
_refine_ls_number_restraints 1
_refine_ls_restrained_S_all 1.083
_refine_ls_R_factor_all 0.0442
_refine_ls_R_factor_gt 0.0390
_refine_ls_shift/su_max 0.000
_refine_ls_shift/su_mean 0.000
_refine_ls_structure_factor_coef Fsqd
_refine_ls_weighting_details 'calc w=1/[\s^2^(Fo^2^)+(0.0691P)^2^+10.0000P] where P=(Fo^2^+2Fc^2^)/3'
_refine_ls_weighting_scheme calc
_refine_ls_wR_factor_gt 0.1061
_refine_ls_wR_factor_ref 0.1167
_reflns_number_gt 2788
_reflns_number_total 3029
_reflns_threshold_expression >2sigma(I)
_cod_data_source_file ic301183h_si_002_10.cif
_cod_data_source_block UP-6Cs
_cod_original_formula_sum 'C2 H7.45 Cs0.14 O13.23 P2 U1.50'
_cod_database_code 4330827

loop_
_symmetry_equiv_pos_as_xyz
'x, y, z'
'-x, -y, z+1/2'
'x, -y, z+1/2'
'-x, y, z'
'x+1/2, y+1/2, z'
'-x+1/2, -y+1/2, z+1/2'
'x+1/2, -y+1/2, z+1/2'
'-x+1/2, y+1/2, z'

loop_
_atom_site_label
_atom_site_type_symbol
_atom_site_fract_x
_atom_site_fract_y
_atom_site_fract_z
_atom_site_U_iso_or_equiv
_atom_site_adp_type
_atom_site_occupancy
_atom_site_symmetry_multiplicity
_atom_site_calc_flag
_atom_site_refinement_flags
U1 U 0.20813(3) 0.88958(2) 0.85718(8) 0.01146(15) Uani 1 1 d .
U2 U 0.0000 0.79256(4) 1.18480(8) 0.0178(2) Uani 1 2 d S
P1 P 0.1495(2) 0.9211(2) 1.2293(4) 0.0115(8) Uani 1 1 d .
P2 P 0.1962(2) 0.7666(2) 1.1634(4) 0.0137(8) Uani 1 1 d .
Cs1 Cs 0.0000 0.9853(6) 0.9334(12) 0.071(4) Uani 0.274(9) 2 d SP
C1 C 0.2112(8) 0.8474(10) 1.2791(18) 0.017(3) Uani 1 1 d .
C2 C 0.2885(8) 0.8733(9) 1.2789(17) 0.016(3) Uani 1 1 d .
H2A H 0.3017 0.8888 1.1860 0.025 Uiso 1 1 calc R
H2B H 0.3190 0.8329 1.3080 0.025 Uiso 1 1 calc R
H2C H 0.2939 0.9145 1.3425 0.025 Uiso 1 1 calc R
O1 O 0.1228(6) 0.8553(6) 0.8109(11) 0.024(3) Uani 1 1 d .
O2 O 0.2616(6) 0.7970(6) 0.7245(10) 0.017(2) Uiso 1 1 d .
O3 O 0.1636(6) 1.0103(6) 0.8198(10) 0.016(2) Uani 1 1 d .
O4 O 0.0733(6) 0.8930(5) 1.2496(11) 0.017(2) Uani 1 1 d .
O5 O 0.2944(6) 0.9266(7) 0.8982(12) 0.022(3) Uani 1 1 d .
O6 O 0.2310(6) 0.9277(6) 0.6088(11) 0.017(2) Uani 1 1 d .
O7 O 0.2249(6) 0.7900(6) 1.0163(12) 0.022(2) Uani 1 1 d .
O8 O 0.1173(6) 0.7480(6) 1.1592(12) 0.025(3) Uani 1 1 d .
O9 O 0.0000 0.7569(11) 1.356(2) 0.041(4) Uani 1 2 d S
O10 O 0.1661(6) 0.9362(5) 1.0752(10) 0.016(2) Uani 1 1 d .
O11 O 0.0000 0.6606(11) 1.096(3) 0.059(7) Uani 1 2 d S
O12 O 0.0000 0.8242(11) 1.0039(18) 0.033(4) Uani 1 2 d S
O13 O 0.1914(6) 0.8244(6) 1.4210(11) 0.014(2) Uiso 1 1 d .
H13 H 0.2160 0.7887 1.4448 0.021 Uiso 1 1 calc R
O1W O 0.1101(8) 0.4428(8) 0.6051(15) 0.047(4) Uani 1 1 d .
O2W O 0.0000 0.2953(12) 0.0760(16) 0.064(8) Uani 1.45(8) 2 d SP

loop_
_atom_site_aniso_label
_atom_site_aniso_U_11
_atom_site_aniso_U_22
_atom_site_aniso_U_33
_atom_site_aniso_U_23
_atom_site_aniso_U_13
_atom_site_aniso_U_12
U1 0.0173(3) 0.0095(2) 0.0075(2) -0.0001(2) -0.0001(2) 0.0020(2)
U2 0.0176(4) 0.0176(4) 0.0182(4) -0.0029(3) 0.000 0.000
P1 0.0166(19) 0.0105(17) 0.0074(18) -0.0016(13) -0.0020(13) 0.0012(15)
P2 0.0182(19) 0.0120(17) 0.011(2) 0.0012(15) 0.0013(15) 0.0025(15)
Cs1 0.038(5) 0.077(7) 0.098(7) 0.053(5) 0.000 0.000
C1 0.011(8) 0.022(8) 0.019(9) -0.010(7) 0.006(6) -0.001(6)
C2 0.015(8) 0.017(7) 0.016(9) 0.001(7) -0.007(6) -0.009(6)
O1 0.021(6) 0.031(6) 0.021(6) 0.005(5) -0.004(5) -0.009(5)
O3 0.024(6) 0.014(5) 0.009(5) -0.002(4) -0.006(4) 0.005(4)
O4 0.019(6) 0.015(5) 0.018(6) 0.000(4) 0.000(5) 0.003(4)
O5 0.028(6) 0.019(6) 0.020(7) -0.002(4) -0.009(4) -0.003(5)
O6 0.023(6) 0.017(6) 0.012(5) 0.000(4) 0.005(4) 0.010(5)
O7 0.035(7) 0.026(6) 0.004(5) 0.007(4) -0.001(5) 0.006(5)
O8 0.024(6) 0.018(5) 0.034(7) -0.014(5) 0.004(5) 0.003(5)
O9 0.042(10) 0.051(11) 0.030(10) 0.026(11) 0.000 0.000
O10 0.029(6) 0.007(5) 0.012(5) 0.005(4) 0.006(4) 0.004(5)
O11 0.035(12) 0.026(10) 0.12(2) -0.037(12) 0.000 0.000
O12 0.018(9) 0.065(13) 0.016(9) 0.001(8) 0.000 0.000
O1W 0.044(9) 0.040(8) 0.056(10) -0.009(7) -0.002(7) 0.004(7)
O2W 0.044(11) 0.120(18) 0.028(9) 0.013(9) 0.000 0.000

loop_
_atom_type_symbol
_atom_type_description
_atom_type_scat_dispersion_real
_atom_type_scat_dispersion_imag
_atom_type_scat_source
C C 0.0033 0.0016 'International Tables Vol C Tables 4.2.6.8 and 6.1.1.4'
H H 0.0000 0.0000 'International Tables Vol C Tables 4.2.6.8 and 6.1.1.4'
O O 0.0106 0.0060 'International Tables Vol C Tables 4.2.6.8 and 6.1.1.4'
P P 0.1023 0.0942 'International Tables Vol C Tables 4.2.6.8 and 6.1.1.4'
Cs Cs -0.3680 2.1192 'International Tables Vol C Tables 4.2.6.8 and 6.1.1.4'
U U -9.6767 9.6646 'International Tables Vol C Tables 4.2.6.8 and 6.1.1.4'

loop_
_geom_angle_atom_site_label_1
_geom_angle_atom_site_label_2
_geom_angle_atom_site_label_3
_geom_angle
_geom_angle_site_symmetry_1
_geom_angle_site_symmetry_3
O1 U1 O5 177.8(5) . .
O1 U1 O2 90.2(5) . .
O5 U1 O2 89.8(5) . .
O1 U1 O3 87.8(5) . .
O5 U1 O3 90.6(4) . .
O2 U1 O3 137.0(3) . .
O1 U1 O7 91.0(5) . .
O5 U1 O7 91.1(5) . .
O2 U1 O7 75.7(4) . .
O3 U1 O7 147.2(4) . .
O1 U1 O10 92.5(5) . .
O5 U1 O10 88.6(5) . .
O2 U1 O10 151.0(3) . .
O3 U1 O10 72.0(3) . .
O7 U1 O10 75.3(4) . .
O1 U1 O6 90.7(4) . .
O5 U1 O6 87.3(4) . .
O2 U1 O6 66.6(3) . .
O3 U1 O6 70.4(3) . .
O7 U1 O6 142.3(4) . .
O10 U1 O6 142.2(3) . .
O1 U1 Cs1 50.6(4) . .
O5 U1 Cs1 129.0(4) . .
O2 U1 Cs1 140.1(3) . .
O3 U1 Cs1 48.6(3) . .
O7 U1 Cs1 108.1(3) . .
O10 U1 Cs1 54.2(3) . .
O6 U1 Cs1 101.8(3) . .
O9 U2 O12 176.8(10) . .
O9 U2 O4 91.9(6) . .
O12 U2 O4 90.7(6) . .
O9 U2 O4 91.9(6) . 4
O12 U2 O4 90.7(6) . 4
O4 U2 O4 71.5(5) . 4
O9 U2 O8 88.4(4) . .
O12 U2 O8 90.4(4) . .
O4 U2 O8 75.1(4) . .
O4 U2 O8 146.6(4) 4 .
O9 U2 O8 88.4(4) . 4
O12 U2 O8 90.4(4) . 4
O4 U2 O8 146.6(4) . 4
O4 U2 O8 75.1(4) 4 4
O8 U2 O8 138.3(5) . 4
O9 U2 O11 88.4(10) . .
O12 U2 O11 88.3(9) . .
O4 U2 O11 144.2(3) . .
O4 U2 O11 144.2(3) 4 .
O8 U2 O11 69.2(3) . .
O8 U2 O11 69.2(3) 4 .
O9 U2 Cs1 146.2(7) . .
O12 U2 Cs1 37.0(7) . .
O4 U2 Cs1 61.4(3) . .
O4 U2 Cs1 61.4(3) 4 .
O8 U2 Cs1 102.7(3) . .
O8 U2 Cs1 102.7(3) 4 .
O11 U2 Cs1 125.4(7) . .
O9 U2 Cs1 80.6(7) . 2_575
O12 U2 Cs1 102.7(6) . 2_575
O4 U2 Cs1 37.4(3) . 2_575
O4 U2 Cs1 37.4(3) 4 2_575
O8 U2 Cs1 110.2(3) . 2_575
O8 U2 Cs1 110.2(3) 4 2_575
O11 U2 Cs1 169.0(7) . 2_575
Cs1 U2 Cs1 65.63(2) . 2_575
O4 P1 O3 110.8(6) . 3_575
O4 P1 O10 111.8(6) . .
O3 P1 O10 111.6(6) 3_575 .
O4 P1 C1 108.7(7) . .
O3 P1 C1 109.2(7) 3_575 .
O10 P1 C1 104.6(7) . .
O4 P1 Cs1 52.6(4) . 2_575
O3 P1 Cs1 58.7(4) 3_575 2_575
O10 P1 Cs1 124.4(5) . 2_575
C1 P1 Cs1 130.8(6) . 2_575
O4 P1 Cs1 63.1(4) . .
O3 P1 Cs1 106.2(4) 3_575 .
O10 P1 Cs1 55.3(4) . .
C1 P1 Cs1 144.1(5) . .
Cs1 P1 Cs1 74.36(7) 2_575 .
O2 P2 O8 110.8(6) 6_565 .
O2 P2 O7 111.8(6) 6_565 .
O8 P2 O7 111.8(7) . .
O2 P2 C1 106.4(7) 6_565 .
O8 P2 C1 109.8(6) . .
O7 P2 C1 106.0(7) . .
O12 Cs1 O4 144.0(4) . 2_574
O12 Cs1 O4 144.0(4) . 3_574
O4 Cs1 O4 52.1(4) 2_574 3_574
O12 Cs1 O3 102.0(3) . .
O4 Cs1 O3 97.4(4) 2_574 .
O4 Cs1 O3 46.2(3) 3_574 .
O12 Cs1 O3 102.0(3) . 4
O4 Cs1 O3 46.2(3) 2_574 4
O4 Cs1 O3 97.4(4) 3_574 4
O3 Cs1 O3 138.0(5) . 4
O12 Cs1 O1 54.8(3) . 4
O4 Cs1 O1 89.4(3) 2_574 4
O4 Cs1 O1 124.8(4) 3_574 4
O3 Cs1 O1 126.7(5) . 4
O3 Cs1 O1 50.4(3) 4 4
O12 Cs1 O1 54.8(3) . .
O4 Cs1 O1 124.8(4) 2_574 .
O4 Cs1 O1 89.4(3) 3_574 .
O3 Cs1 O1 50.4(3) . .
O3 Cs1 O1 126.7(5) 4 .
O1 Cs1 O1 82.7(5) 4 .
O12 Cs1 O10 70.6(2) . 4
O4 Cs1 O10 90.2(3) 2_574 4
O4 Cs1 O10 141.6(3) 3_574 4
O3 Cs1 O10 172.2(4) . 4
O3 Cs1 O10 48.2(2) 4 4
O1 Cs1 O10 51.3(3) 4 4
O1 Cs1 O10 123.2(4) . 4
O12 Cs1 O10 70.6(2) . .
O4 Cs1 O10 141.6(3) 2_574 .
O4 Cs1 O10 90.2(3) 3_574 .
O3 Cs1 O10 48.2(2) . .
O3 Cs1 O10 172.2(4) 4 .
O1 Cs1 O10 123.2(4) 4 .
O1 Cs1 O10 51.3(3) . .
O10 Cs1 O10 125.1(4) 4 .
O12 Cs1 O4 51.7(4) . 4
O4 Cs1 O4 127.5(4) 2_574 4
O4 Cs1 O4 159.0(5) 3_574 4
O3 Cs1 O4 132.5(3) . 4
O3 Cs1 O4 89.2(3) 4 4
O1 Cs1 O4 74.4(3) 4 4
O1 Cs1 O4 102.7(3) . 4
O10 Cs1 O4 40.9(3) 4 4
O10 Cs1 O4 84.3(3) . 4
O12 Cs1 O4 51.7(4) . .
O4 Cs1 O4 159.0(5) 2_574 .
O4 Cs1 O4 127.5(4) 3_574 .
O3 Cs1 O4 89.2(3) . .
O3 Cs1 O4 132.5(3) 4 .
O1 Cs1 O4 102.7(3) 4 .
O1 Cs1 O4 74.4(3) . .
O10 Cs1 O4 84.3(3) 4 .
O10 Cs1 O4 40.9(3) . .
O4 Cs1 O4 43.4(4) 4 .
O12 Cs1 P1 123.1(3) . 2_574
O4 Cs1 P1 22.9(2) 2_574 2_574
O4 Cs1 P1 74.1(3) 3_574 2_574
O3 Cs1 P1 117.2(3) . 2_574
O3 Cs1 P1 23.44(19) 4 2_574
O1 Cs1 P1 68.7(2) 4 2_574
O1 Cs1 P1 127.6(4) . 2_574
O10 Cs1 P1 69.90(17) 4 2_574
O10 Cs1 P1 164.3(3) . 2_574
O4 Cs1 P1 110.1(2) 4 2_574
O4 Cs1 P1 152.5(3) . 2_574
O13 C1 C2 109.2(12) . .
O13 C1 P1 106.6(10) . .
C2 C1 P1 112.5(12) . .
O13 C1 P2 107.2(10) . .
C2 C1 P2 112.6(11) . .
P1 C1 P2 108.5(8) . .
U1 O1 Cs1 106.2(5) . .
P2 O2 U1 169.2(7) 6_564 .
P1 O3 U1 153.0(6) 3_574 .
P1 O3 Cs1 97.9(5) 3_574 .
U1 O3 Cs1 98.9(4) . .
P1 O4 U2 140.0(6) . .
P1 O4 Cs1 104.6(5) . 2_575
U2 O4 Cs1 115.4(4) . 2_575
P1 O4 Cs1 95.4(5) . .
U2 O4 Cs1 84.9(3) . .
Cs1 O4 Cs1 89.1(3) 2_575 .
P2 O7 U1 137.3(6) . .
P2 O8 U2 146.4(6) . .
P1 O10 U1 148.0(6) . .
P1 O10 Cs1 103.7(5) . .
U1 O10 Cs1 92.4(4) . .
U2 O12 Cs1 121.3(9) . .

loop_
_geom_bond_atom_site_label_1
_geom_bond_atom_site_label_2
_geom_bond_distance
_geom_bond_site_symmetry_2
U1 O1 1.762(11) .
U1 O5 1.784(11) .
U1 O2 2.311(10) .
U1 O3 2.341(10) .
U1 O7 2.361(11) .
U1 O10 2.373(10) .
U1 O6 2.501(10) .
U1 Cs1 4.307(5) .
U2 O9 1.75(2) .
U2 O12 1.815(17) .
U2 O4 2.340(11) .
U2 O4 2.340(10) 4
U2 O8 2.343(10) .
U2 O8 2.343(10) 4
U2 O11 2.509(18) .
U2 Cs1 4.199(8) .
U2 Cs1 4.625(8) 2_575
P1 O4 1.522(12) .
P1 O3 1.523(10) 3_575
P1 O10 1.526(10) .
P1 C1 1.814(17) .
P1 Cs1 3.791(7) 2_575
P1 Cs1 4.131(8) .
P2 O2 1.500(11) 6_565
P2 O8 1.509(11) .
P2 O7 1.559(11) .
P2 C1 1.839(16) .
Cs1 O12 2.96(2) .
Cs1 O4 3.110(13) 2_574
Cs1 O4 3.110(13) 3_574
Cs1 O3 3.270(11) .
Cs1 O3 3.270(11) 4
Cs1 O1 3.468(15) 4
Cs1 O1 3.468(15) .
Cs1 O10 3.495(12) 4
Cs1 O10 3.495(12) .
Cs1 O4 3.699(14) 4
Cs1 O4 3.699(14) .
Cs1 P1 3.791(7) 2_574
C1 O13 1.461(19) .
C1 C2 1.52(2) .
O2 P2 1.500(11) 6_564
O3 P1 1.523(10) 3_574
O4 Cs1 3.110(13) 2_575
